data_4507774
loop_
_publ_author_name
'Cheng, Jiajia'
'Tang, Xinjun'
'Ma, Shengming'

_publ_section_title
;
 Highly Selective FeCl3-Catalyzed Cyclization of \b-Sulfonamidoallenes or
 \b-Allenols and Aldehydes
;
_journal_issue 4
_journal_name_full 'ACS Catalysis'
_journal_page_first 663
_journal_paper_doi 10.1021/cs300838k
_journal_volume 3
_journal_year 2013
_chemical_formula_sum 'C16 H22 Cl N O2 S'
_chemical_formula_weight 327.86
_chemical_name_systematic
; 
 ? 
;
_space_group_IT_number 61
_symmetry_cell_setting orthorhombic
_symmetry_space_group_name_Hall '-P 2ac 2ab'
_symmetry_space_group_name_H-M 'P b c a'
_atom_sites_solution_hydrogens geom
_atom_sites_solution_primary direct
_atom_sites_solution_secondary difmap
_audit_creation_method SHELXL-97
_cell_angle_alpha 90.00
_cell_angle_beta 90.00
_cell_angle_gamma 90.00
_cell_formula_units_Z 8
_cell_length_a 14.8823(6)
_cell_length_b 15.0709(6)
_cell_length_c 15.0819(6)
_cell_measurement_temperature 296(2)
_cell_volume 3382.7(2)
_computing_structure_refinement 'SHELXL-97 (Sheldrick, 1997)'
_computing_structure_solution 'SHELXS-97 (Sheldrick, 1990)'
_diffrn_ambient_temperature 296(2)
_diffrn_measured_fraction_theta_full 1.000
_diffrn_measured_fraction_theta_max 1.000
_diffrn_radiation_monochromator graphite
_diffrn_radiation_source 'fine-focus sealed tube'
_diffrn_radiation_type MoK\a
_diffrn_radiation_wavelength 0.71073
_diffrn_reflns_av_R_equivalents 0.0352
_diffrn_reflns_av_sigmaI/netI 0.0157
_diffrn_reflns_limit_h_max 17
_diffrn_reflns_limit_h_min -14
_diffrn_reflns_limit_k_max 17
_diffrn_reflns_limit_k_min -17
_diffrn_reflns_limit_l_max 17
_diffrn_reflns_limit_l_min -17
_diffrn_reflns_number 36842
_diffrn_reflns_theta_full 25.01
_diffrn_reflns_theta_max 25.01
_diffrn_reflns_theta_min 2.35
_exptl_absorpt_coefficient_mu 0.353
_exptl_absorpt_correction_T_max 1
_exptl_absorpt_correction_T_min 0.826512
_exptl_absorpt_correction_type multi-scan
_exptl_crystal_colour colorless
_exptl_crystal_density_diffrn 1.288
_exptl_crystal_density_method 'not measured'
_exptl_crystal_description block
_exptl_crystal_F_000 1392
_exptl_crystal_size_max 0.52
_exptl_crystal_size_mid 0.45
_exptl_crystal_size_min 0.28
_refine_diff_density_max 0.581
_refine_diff_density_min -0.497
_refine_diff_density_rms 0.045
_refine_ls_extinction_coef 0.0024(4)
_refine_ls_extinction_expression Fc^*^=kFc[1+0.001xFc^2^\l^3^/sin(2\q)]^-1/4^
_refine_ls_extinction_method SHELXL
_refine_ls_goodness_of_fit_ref 1.039
_refine_ls_hydrogen_treatment constr
_refine_ls_matrix_type full
_refine_ls_number_parameters 191
_refine_ls_number_reflns 2975
_refine_ls_number_restraints 0
_refine_ls_restrained_S_all 1.039
_refine_ls_R_factor_all 0.0504
_refine_ls_R_factor_gt 0.0424
_refine_ls_shift/su_max 0.001
_refine_ls_shift/su_mean 0.000
_refine_ls_structure_factor_coef Fsqd
_refine_ls_weighting_details 'calc w=1/[\s^2^(Fo^2^)+(0.0606P)^2^+2.2951P] where P=(Fo^2^+2Fc^2^)/3'
_refine_ls_weighting_scheme calc
_refine_ls_wR_factor_gt 0.1163
_refine_ls_wR_factor_ref 0.1293
_reflns_number_gt 2557
_reflns_number_total 2975
_reflns_threshold_expression >2sigma(I)
_cod_data_source_file cs300838k_si_002.cif
_cod_data_source_block z
_cod_depositor_comments
;
The following automatic conversions were performed:

'_symmetry_cell_setting' value 'Orthorhombic' changed to
'orthorhombic' according to
/home/saulius/struct/CIF-dictionaries/cif_core.dic dictionary named
'cif_core.dic' version 2.4.2 from 2011-04-26.

Automatic conversion script
Id: cif_fix_values 1891 2012-01-12 08:04:46Z andrius 
;
_cod_original_sg_symbol_H-M Pbca
_cod_database_code 4507774

loop_
_symmetry_equiv_pos_as_xyz
'x, y, z'
'-x+1/2, -y, z+1/2'
'-x, y+1/2, -z+1/2'
'x+1/2, -y+1/2, -z'
'-x, -y, -z'
'x-1/2, y, -z-1/2'
'x, -y-1/2, z-1/2'
'-x-1/2, y-1/2, z'

loop_
_atom_site_label
_atom_site_type_symbol
_atom_site_fract_x
_atom_site_fract_y
_atom_site_fract_z
_atom_site_U_iso_or_equiv
_atom_site_adp_type
_atom_site_occupancy
_atom_site_symmetry_multiplicity
_atom_site_calc_flag
_atom_site_refinement_flags
N1 N 0.74319(12) 0.17333(13) 0.58180(13) 0.0520(5) Uani 1 1 d .
S1 S 0.73880(4) 0.18302(4) 0.68924(4) 0.0515(2) Uani 1 1 d .
Cl1 Cl 0.89999(7) 0.41506(5) 0.50301(6) 0.0931(3) Uani 1 1 d .
O1 O 0.69512(13) 0.10561(11) 0.72312(13) 0.0699(5) Uani 1 1 d .
O2 O 0.82764(12) 0.20361(13) 0.71874(11) 0.0645(5) Uani 1 1 d .
C1 C 0.5014(2) 0.4961(2) 0.7779(2) 0.0819(9) Uani 1 1 d .
H1A H 0.4426 0.4757 0.7945 0.123 Uiso 1 1 calc R
H1B H 0.4966 0.5344 0.7273 0.123 Uiso 1 1 calc R
H1C H 0.5277 0.5282 0.8264 0.123 Uiso 1 1 calc R
C2 C 0.55959(18) 0.41786(16) 0.75525(16) 0.0577(6) Uani 1 1 d .
C3 C 0.52722(17) 0.33187(17) 0.76008(17) 0.0605(6) Uani 1 1 d .
H3A H 0.4678 0.3224 0.7768 0.073 Uiso 1 1 calc R
C4 C 0.58071(16) 0.26026(16) 0.74076(16) 0.0555(6) Uani 1 1 d .
H4A H 0.5578 0.2030 0.7449 0.067 Uiso 1 1 calc R
C5 C 0.66923(15) 0.27371(14) 0.71498(14) 0.0467(5) Uani 1 1 d .
C6 C 0.70229(16) 0.35910(16) 0.70861(16) 0.0564(6) Uani 1 1 d .
H6A H 0.7613 0.3687 0.6906 0.068 Uiso 1 1 calc R
C7 C 0.64775(19) 0.42975(17) 0.72898(18) 0.0628(7) Uani 1 1 d .
H7A H 0.6707 0.4870 0.7250 0.075 Uiso 1 1 calc R
C8 C 0.81211(15) 0.22244(15) 0.53127(15) 0.0493(5) Uani 1 1 d .
H8A H 0.8471 0.2557 0.5751 0.059 Uiso 1 1 calc R
C9 C 0.77061(16) 0.29077(17) 0.47065(15) 0.0546(6) Uani 1 1 d .
C10 C 0.68335(19) 0.2981(2) 0.45788(18) 0.0696(7) Uani 1 1 d .
H10A H 0.6632 0.3432 0.4208 0.083 Uiso 1 1 calc R
C11 C 0.61512(18) 0.2389(3) 0.4989(2) 0.0794(9) Uani 1 1 d .
H11A H 0.5704 0.2231 0.4548 0.095 Uiso 1 1 calc R
H11B H 0.5850 0.2703 0.5465 0.095 Uiso 1 1 calc R
C12 C 0.65747(18) 0.1557(2) 0.53507(19) 0.0713(8) Uani 1 1 d .
H12A H 0.6159 0.1275 0.5758 0.086 Uiso 1 1 calc R
H12B H 0.6685 0.1148 0.4866 0.086 Uiso 1 1 calc R
C13 C 0.87891(18) 0.1601(2) 0.48469(19) 0.0686(7) Uani 1 1 d .
H13A H 0.9224 0.1982 0.4542 0.082 Uiso 1 1 calc R
C14 C 0.8371(3) 0.1018(3) 0.4142(3) 0.1106(13) Uani 1 1 d .
H14A H 0.8826 0.0649 0.3881 0.166 Uiso 1 1 calc R
H14B H 0.8105 0.1384 0.3692 0.166 Uiso 1 1 calc R
H14C H 0.7916 0.0651 0.4406 0.166 Uiso 1 1 calc R
C15 C 0.9324(2) 0.1065(2) 0.5529(3) 0.0972(11) Uani 1 1 d .
H15A H 0.9735 0.0678 0.5228 0.146 Uiso 1 1 calc R
H15B H 0.8918 0.0718 0.5883 0.146 Uiso 1 1 calc R
H15C H 0.9653 0.1463 0.5905 0.146 Uiso 1 1 calc R
C16 C 0.8333(2) 0.35275(19) 0.42492(17) 0.0704(7) Uani 1 1 d .
H16A H 0.7990 0.3935 0.3884 0.085 Uiso 1 1 calc R
H16B H 0.8728 0.3192 0.3863 0.085 Uiso 1 1 calc R

loop_
_atom_site_aniso_label
_atom_site_aniso_U_11
_atom_site_aniso_U_22
_atom_site_aniso_U_33
_atom_site_aniso_U_23
_atom_site_aniso_U_13
_atom_site_aniso_U_12
N1 0.0434(10) 0.0557(11) 0.0570(11) -0.0025(9) 0.0044(8) -0.0063(8)
S1 0.0494(4) 0.0516(4) 0.0535(4) 0.0099(2) 0.0052(2) 0.0034(2)
Cl1 0.1198(7) 0.0715(5) 0.0881(6) 0.0013(4) -0.0144(5) -0.0347(5)
O1 0.0755(12) 0.0515(10) 0.0828(13) 0.0193(9) 0.0205(10) 0.0061(9)
O2 0.0511(9) 0.0867(12) 0.0558(10) 0.0100(9) -0.0058(8) 0.0082(9)
C1 0.097(2) 0.0689(18) 0.079(2) -0.0115(15) 0.0068(16) 0.0191(16)
C2 0.0686(16) 0.0559(13) 0.0485(12) -0.0042(11) -0.0023(11) 0.0067(11)
C3 0.0521(14) 0.0660(15) 0.0634(15) 0.0010(12) 0.0124(12) -0.0007(11)
C4 0.0539(13) 0.0497(12) 0.0628(14) 0.0039(11) 0.0106(11) -0.0071(10)
C5 0.0478(12) 0.0490(12) 0.0432(11) 0.0048(9) 0.0008(9) -0.0020(9)
C6 0.0483(13) 0.0548(14) 0.0660(15) 0.0053(11) 0.0022(11) -0.0098(11)
C7 0.0707(17) 0.0483(13) 0.0694(17) -0.0001(11) -0.0031(13) -0.0087(12)
C8 0.0435(12) 0.0549(13) 0.0495(12) 0.0001(10) 0.0015(10) -0.0041(10)
C9 0.0612(15) 0.0581(13) 0.0445(12) -0.0033(10) -0.0055(11) 0.0004(11)
C10 0.0678(17) 0.0825(18) 0.0584(15) 0.0020(13) -0.0158(13) 0.0090(14)
C11 0.0539(15) 0.117(3) 0.0676(17) -0.0049(17) -0.0152(13) 0.0013(16)
C12 0.0539(15) 0.089(2) 0.0708(17) -0.0114(15) 0.0005(13) -0.0229(14)
C13 0.0615(16) 0.0742(17) 0.0700(16) 0.0037(14) 0.0192(13) 0.0071(13)
C14 0.115(3) 0.114(3) 0.102(3) -0.047(2) 0.022(2) 0.012(2)
C15 0.081(2) 0.097(2) 0.114(3) 0.019(2) 0.019(2) 0.0369(19)
C16 0.090(2) 0.0659(16) 0.0557(15) 0.0041(12) -0.0071(14) -0.0100(15)

loop_
_atom_type_symbol
_atom_type_description
_atom_type_scat_dispersion_real
_atom_type_scat_dispersion_imag
_atom_type_scat_source
C C 0.0033 0.0016 'International Tables Vol C Tables 4.2.6.8 and 6.1.1.4'
H H 0.0000 0.0000 'International Tables Vol C Tables 4.2.6.8 and 6.1.1.4'
N N 0.0061 0.0033 'International Tables Vol C Tables 4.2.6.8 and 6.1.1.4'
O O 0.0106 0.0060 'International Tables Vol C Tables 4.2.6.8 and 6.1.1.4'
S S 0.1246 0.1234 'International Tables Vol C Tables 4.2.6.8 and 6.1.1.4'
Cl Cl 0.1484 0.1585 'International Tables Vol C Tables 4.2.6.8 and 6.1.1.4'

loop_
_geom_angle_atom_site_label_1
_geom_angle_atom_site_label_2
_geom_angle_atom_site_label_3
_geom_angle
C8 N1 C12 116.3(2)
C8 N1 S1 119.77(15)
C12 N1 S1 117.06(16)
O2 S1 O1 119.11(12)
O2 S1 N1 106.98(10)
O1 S1 N1 107.49(11)
O2 S1 C5 107.90(11)
O1 S1 C5 106.72(11)
N1 S1 C5 108.25(10)
C2 C1 H1A 109.5
C2 C1 H1B 109.5
H1A C1 H1B 109.5
C2 C1 H1C 109.5
H1A C1 H1C 109.5
H1B C1 H1C 109.5
C7 C2 C3 117.8(2)
C7 C2 C1 120.7(2)
C3 C2 C1 121.5(3)
C4 C3 C2 121.5(2)
C4 C3 H3A 119.2
C2 C3 H3A 119.2
C3 C4 C5 119.7(2)
C3 C4 H4A 120.2
C5 C4 H4A 120.2
C6 C5 C4 119.6(2)
C6 C5 S1 119.95(18)
C4 C5 S1 120.48(17)
C7 C6 C5 119.7(2)
C7 C6 H6A 120.1
C5 C6 H6A 120.1
C6 C7 C2 121.6(2)
C6 C7 H7A 119.2
C2 C7 H7A 119.2
N1 C8 C9 111.74(19)
N1 C8 C13 112.2(2)
C9 C8 C13 113.9(2)
N1 C8 H8A 106.1
C9 C8 H8A 106.1
C13 C8 H8A 106.1
C10 C9 C16 119.8(2)
C10 C9 C8 123.3(2)
C16 C9 C8 116.9(2)
C9 C10 C11 124.2(3)
C9 C10 H10A 117.9
C11 C10 H10A 117.9
C10 C11 C12 111.4(2)
C10 C11 H11A 109.3
C12 C11 H11A 109.3
C10 C11 H11B 109.3
C12 C11 H11B 109.3
H11A C11 H11B 108.0
N1 C12 C11 112.5(2)
N1 C12 H12A 109.1
C11 C12 H12A 109.1
N1 C12 H12B 109.1
C11 C12 H12B 109.1
H12A C12 H12B 107.8
C14 C13 C15 112.4(3)
C14 C13 C8 114.2(2)
C15 C13 C8 110.5(2)
C14 C13 H13A 106.4
C15 C13 H13A 106.4
C8 C13 H13A 106.4
C13 C14 H14A 109.5
C13 C14 H14B 109.5
H14A C14 H14B 109.5
C13 C14 H14C 109.5
H14A C14 H14C 109.5
H14B C14 H14C 109.5
C13 C15 H15A 109.5
C13 C15 H15B 109.5
H15A C15 H15B 109.5
C13 C15 H15C 109.5
H15A C15 H15C 109.5
H15B C15 H15C 109.5
C9 C16 Cl1 111.65(18)
C9 C16 H16A 109.3
Cl1 C16 H16A 109.3
C9 C16 H16B 109.3
Cl1 C16 H16B 109.3
H16A C16 H16B 108.0

loop_
_geom_bond_atom_site_label_1
_geom_bond_atom_site_label_2
_geom_bond_distance
N1 C8 1.477(3)
N1 C12 1.482(3)
N1 S1 1.628(2)
S1 O2 1.4290(19)
S1 O1 1.4299(18)
S1 C5 1.758(2)
Cl1 C16 1.804(3)
C1 C2 1.503(4)
C1 H1A 0.9600
C1 H1B 0.9600
C1 H1C 0.9600
C2 C7 1.382(4)
C2 C3 1.384(3)
C3 C4 1.372(3)
C3 H3A 0.9300
C4 C5 1.388(3)
C4 H4A 0.9300
C5 C6 1.381(3)
C6 C7 1.374(4)
C6 H6A 0.9300
C7 H7A 0.9300
C8 C9 1.509(3)
C8 C13 1.538(3)
C8 H8A 0.9800
C9 C10 1.317(4)
C9 C16 1.489(4)
C10 C11 1.487(4)
C10 H10A 0.9300
C11 C12 1.506(4)
C11 H11A 0.9700
C11 H11B 0.9700
C12 H12A 0.9700
C12 H12B 0.9700
C13 C14 1.513(5)
C13 C15 1.531(4)
C13 H13A 0.9800
C14 H14A 0.9600
C14 H14B 0.9600
C14 H14C 0.9600
C15 H15A 0.9600
C15 H15B 0.9600
C15 H15C 0.9600
C16 H16A 0.9700
C16 H16B 0.9700

loop_
_geom_torsion_atom_site_label_1
_geom_torsion_atom_site_label_2
_geom_torsion_atom_site_label_3
_geom_torsion_atom_site_label_4
_geom_torsion
C8 N1 S1 O2 -27.6(2)
C12 N1 S1 O2 -177.44(19)
C8 N1 S1 O1 -156.61(17)
C12 N1 S1 O1 53.5(2)
C8 N1 S1 C5 88.46(18)
C12 N1 S1 C5 -61.4(2)
C7 C2 C3 C4 0.9(4)
C1 C2 C3 C4 -178.9(3)
C2 C3 C4 C5 -0.6(4)
C3 C4 C5 C6 -0.3(4)
C3 C4 C5 S1 -179.60(19)
O2 S1 C5 C6 36.4(2)
O1 S1 C5 C6 165.51(19)
N1 S1 C5 C6 -79.1(2)
O2 S1 C5 C4 -144.4(2)
O1 S1 C5 C4 -15.2(2)
N1 S1 C5 C4 100.2(2)
C4 C5 C6 C7 0.9(4)
S1 C5 C6 C7 -179.9(2)
C5 C6 C7 C2 -0.5(4)
C3 C2 C7 C6 -0.3(4)
C1 C2 C7 C6 179.5(3)
C12 N1 C8 C9 35.0(3)
S1 N1 C8 C9 -115.04(19)
C12 N1 C8 C13 -94.3(3)
S1 N1 C8 C13 115.6(2)
N1 C8 C9 C10 -7.0(3)
C13 C8 C9 C10 121.5(3)
N1 C8 C9 C16 172.2(2)
C13 C8 C9 C16 -59.3(3)
C16 C9 C10 C11 178.9(3)
C8 C9 C10 C11 -2.0(4)
C9 C10 C11 C12 -15.9(4)
C8 N1 C12 C11 -54.3(3)
S1 N1 C12 C11 96.6(2)
C10 C11 C12 N1 42.1(3)
N1 C8 C13 C14 64.1(3)
C9 C8 C13 C14 -64.1(3)
N1 C8 C13 C15 -63.8(3)
C9 C8 C13 C15 168.0(2)
C10 C9 C16 Cl1 120.6(3)
C8 C9 C16 Cl1 -58.6(3)
